data_1568065
loop_
_publ_author_name
'Brown, Stephen E.'
'Mantaloufa, Ioanna'
'Andrews, Ryan T.'
'Barnes, Thomas J.'
'Lees, Martin R.'
'De Proft, Frank'
'Cunha, Ana V.'
'Pike, Sebastian D.'

_publ_section_title
;
 Photoactivation of titanium-oxo cluster
 [Ti<sub>6</sub>O<sub>6</sub>(OR)<sub>6</sub>(O<sub>2</sub>C
 <sup><i>t</i></sup> Bu)<sub>6</sub>]: mechanism, photoactivated
 structures, and onward reactivity with O<sub>2</sub> to a peroxide
 complex.
;
_journal_issue 3
_journal_name_full 'Chemical science'
_journal_page_first 675
_journal_page_last 683
_journal_paper_doi 10.1039/d2sc05671b
_journal_volume 14
_journal_year 2023
_chemical_formula_moiety 'C31 H67.75 O11 Ti2'
_chemical_formula_sum 'C31 H67.75 O11 Ti2'
_chemical_formula_weight 712.42
_chemical_melting_point ?
_space_group_IT_number 62
_space_group_name_Hall '-P 2ac 2n'
_space_group_name_H-M_alt 'P n m a'
_symmetry_cell_setting orthorhombic
_symmetry_space_group_name_Hall '-P 2ac 2n'
_symmetry_space_group_name_H-M 'P n m a'
_atom_sites_solution_hydrogens difmap
_atom_sites_solution_primary other
_audit_creation_date 2021-11-22
_audit_creation_method CRYSTALS_ver_14.61_build_6999
_audit_update_record
;
2022-06-30 deposited with the CCDC.	2022-12-07 downloaded from the CCDC.
;
_cell_angle_alpha 90
_cell_angle_beta 90
_cell_angle_gamma 90
_cell_formula_units_Z 8
_cell_length_a 21.4239(2)
_cell_length_b 15.2022(2)
_cell_length_c 25.1197(3)
_cell_measurement_reflns_used 14075
_cell_measurement_temperature 100
_cell_measurement_theta_max 78
_cell_measurement_theta_min 4
_cell_volume 8181.25(16)
_computing_cell_refinement
; 
 CrysAlisPro (Rigaku Oxford Diffraction, 2017) 
;
_computing_data_collection 'SuperNova, (Oxford Diffraction, 2010)'
_computing_data_reduction
; 
 CrysAlisPro (Rigaku Oxford Diffraction, 2017) 
;
_computing_molecular_graphics 'CAMERON (Watkin et al., 1996)'
_computing_publication_material 'CRYSTALS (Betteridge et al., 2003)'
_computing_structure_refinement 'CRYSTALS (Betteridge et al., 2003)'
_computing_structure_solution 'Superflip (Palatinus & Chapuis, 2007)'
_diffrn_ambient_temperature 100
_diffrn_measured_fraction_theta_full 0.985
_diffrn_measured_fraction_theta_max 0.950
_diffrn_measurement_device Area
_diffrn_measurement_device_type 'Oxford Diffraction SuperNova'
_diffrn_measurement_method \w
_diffrn_radiation_monochromator 'focussing mirrors'
_diffrn_radiation_type 'Cu K\a'
_diffrn_radiation_wavelength 1.54184
_diffrn_reflns_av_R_equivalents 0.037
_diffrn_reflns_av_unetI/netI 0.054
_diffrn_reflns_limit_h_max 25
_diffrn_reflns_limit_h_min -27
_diffrn_reflns_limit_k_max 18
_diffrn_reflns_limit_k_min -18
_diffrn_reflns_limit_l_max 30
_diffrn_reflns_limit_l_min -29
_diffrn_reflns_number 34781
_diffrn_reflns_theta_full 69.536
_diffrn_reflns_theta_max 79.967
_diffrn_reflns_theta_min 3.398
_diffrn_standards_number 0
_exptl_absorpt_coefficient_mu 3.713
_exptl_absorpt_correction_T_max 0.74
_exptl_absorpt_correction_T_min 0.19
_exptl_absorpt_correction_type multi-scan
_exptl_absorpt_process_details
; 
 CrysAlisPro (Rigaku Oxford Diffraction, 2017) 
;
_exptl_crystal_colour colourless
_exptl_crystal_density_diffrn 1.157
_exptl_crystal_density_meas ?
_exptl_crystal_density_method 'not measured'
_exptl_crystal_description block
_exptl_crystal_F_000 3086.000
_exptl_crystal_size_max 0.400
_exptl_crystal_size_mid 0.080
_exptl_crystal_size_min 0.080
_refine_diff_density_max 1.67
_refine_diff_density_min -0.84
_refine_ls_extinction_method None
_refine_ls_goodness_of_fit_ref 0.9870
_refine_ls_hydrogen_treatment mixed
_refine_ls_matrix_type full
_refine_ls_number_parameters 100
_refine_ls_number_reflns 8782
_refine_ls_number_restraints 114
_refine_ls_R_factor_all 0.0877
_refine_ls_R_factor_gt 0.0789
_refine_ls_shift/su_max 0.0338747
_refine_ls_shift/su_mean 0.0016576
_refine_ls_structure_factor_coef Fsqd
_refine_ls_weighting_details
;
 Method= Modified Sheldrick 
 w=1/[\s^2^(F^2^) + ( 0.14P)^2^ +14.86P] 
 ,where P=(max(Fo^2^,0) + 2Fc^2^)/3 
;
_refine_ls_weighting_scheme calc
_refine_ls_wR_factor_all 0.2302
_refine_ls_wR_factor_gt 0.2212
_refine_ls_wR_factor_ref 0.2302
_reflns_limit_h_max 27
_reflns_limit_h_min 0
_reflns_limit_k_max 18
_reflns_limit_k_min 0
_reflns_limit_l_max 30
_reflns_limit_l_min 0
_reflns_number_gt 7509
_reflns_number_total 8821
_reflns_threshold_expression I>2.0\s(I)
_oxford_diffrn_Wilson_B_factor 2.71
_oxford_diffrn_Wilson_scale 3.35
_oxford_refine_ls_r_factor_ref 0.0877
_oxford_refine_ls_scale 0.931(2)
_oxford_reflns_number_all 8782
_oxford_structure_analysis_title '\SP_T28\SP_T28_auto.cif_od At 14:16 on 22/11'
_cod_data_source_file d2sc05671b2.cif
_cod_data_source_block 'global_CCDC2'
_cod_depositor_comments
;
The following automatic conversions were performed:

data item '_chemical_melting_point' value 'not measured' was changed
to '?' -- the value is undefined or not given.

data item '_exptl_crystal_density_meas' value 'not measured' was
changed to '?' -- the value is perceived as not measured.

Automatic conversion script
Id: cif_fix_values 7556 2019-12-06 15:28:31Z antanas 

 Adding full bibliography for 1568063--1568068.cif.
;
_cod_original_sg_symbol_H-M 'P n m a '
_cod_database_code 1568065
_oxford_refine_reflns_threshold_expression_ref I>-3.0\s(I)

loop_
_symmetry_equiv_pos_as_xyz
x,y,z
-x,-y,-z
x,-y+1/2,z
-x,y+1/2,-z
-x+1/2,-y,z+1/2
x+1/2,y,-z+1/2
x+1/2,-y+1/2,-z+1/2
-x+1/2,y+1/2,z+1/2

loop_
_atom_site_label
_atom_site_type_symbol
_atom_site_fract_x
_atom_site_fract_y
_atom_site_fract_z
_atom_site_U_iso_or_equiv
_atom_site_occupancy
_atom_site_adp_type
_atom_site_refinement_flags_posn
_atom_site_refinement_flags_adp
_atom_site_refinement_flags_occupancy
_atom_site_disorder_assembly
_atom_site_disorder_group
_atom_site_attached_hydrogens
C10 C 0.51280(16) 0.9233(2) 0.62150(14) 0.0382 1.0000 Uani . . . . . .
C11 C 0.4864(2) 0.9709(3) 0.66910(16) 0.0511 1.0000 Uani . . . . . .
C12 C 0.57818(18) 0.9528(3) 0.60657(17) 0.0500 1.0000 Uani . . . . . .
C16 C 0.4331 0.7500 0.7226 0.0343 1.0000 Uani D . . . . .
C17 C 0.3898 0.7500 0.7708 0.0496 1.0000 Uani D . . . . .
C20 C 0.3372(2) 0.6169(4) 0.5704(2) 0.0725 1.0000 Uani . . . . . .
C21 C 0.2944(3) 0.6141(5) 0.6158(3) 0.0998 1.0000 Uani . . . . . .
C22 C 0.3505(3) 0.5291(3) 0.5457(2) 0.0770 1.0000 Uani . . . . . .
C23 C 0.4730(3) 0.7500 0.4789(2) 0.0612 1.0000 Uani S . . . . .
C24 C 0.4954(4) 0.6674(4) 0.4529(3) 0.1053 1.0000 Uani . . . . . .
C25 C 0.6479 0.7500 0.5725 0.0381 1.0000 Uani . . . . . .
C26 C 0.7177 0.7500 0.5602 0.0484 1.0000 Uani . . . . . .
C27 C 0.7294(3) 0.7500 0.5008(2) 0.0649 1.0000 Uani S . . . . .
C28 C 0.7464(2) 0.6684(5) 0.5856(2) 0.0888 1.0000 Uani . . . . . .
C29 C 0.9494(3) 0.0764(3) 0.6478(2) 0.0672 1.0000 Uani . . . . . .
C30 C 0.9376(3) 0.0283(3) 0.5968(2) 0.0739 1.0000 Uani . . . . . .
C31 C 0.9223(4) 0.0519(5) 0.6988(3) 0.1155 1.0000 Uani . . . . . .
C35 C 0.9289 0.2500 0.5268 0.0545 1.0000 Uani D . . . . .
C36 C 0.9187 0.2500 0.4662 0.0782 1.0000 Uani D . . . . .
C42 C 1.0913(3) 0.2500 0.7294(3) 0.0614 1.0000 Uani S . . . . .
C43 C 1.0970(4) 0.1666(6) 0.7607(4) 0.1388 1.0000 Uani . . . . . .
C44 C 0.8881 0.2500 0.7598 0.0794 1.0000 Uani D . . . . .
C45 C 0.8452 0.2500 0.8084 0.1066 1.0000 Uani D . . . . .
O1 O 0.5116 0.8298 0.6304 0.0302 1.0000 Uani . . . . . .
O2 O 0.4925 0.7500 0.5336 0.0435 1.0000 Uani . . . . . .
O3 O 0.3934 0.6601 0.5828 0.0453 1.0000 Uani . . . . . .
O4 O 0.4067 0.7500 0.6774 0.0360 1.0000 Uani . . . . . .
O5 O 0.4913 0.7500 0.7297 0.0326 1.0000 Uani . . . . . .
O6 O 0.6008 0.6608 0.7133 0.0367 1.0000 Uani D . . . . .
O7 O 0.6337 0.7500 0.6222 0.0366 1.0000 Uani . . . . . .
O8 O 0.6098 0.7500 0.5353 0.0478 1.0000 Uani . . . . . .
O9 O 0.9450 0.1702 0.6388 0.0371 1.0000 Uani . . . . . .
O10 O 1.0343 0.2500 0.7005 0.0558 1.0000 Uani . . . . . .
O11 O 1.0703 0.3386 0.6059 0.0582 1.0000 Uani D . . . . .
O12 O 0.9838 0.2500 0.5439 0.0498 1.0000 Uani . . . . . .
O13 O 0.8809 0.2500 0.5555 0.0487 1.0000 Uani . . . . . .
O14 O 0.8154 0.1601 0.6304 0.0609 1.0000 Uani D . . . . .
O15 O 0.8620 0.2500 0.7154 0.0512 1.0000 Uani . . . . . .
O16 O 0.9452 0.2500 0.7678 0.0895 1.0000 Uani . . . . . .
Ti1 Ti 0.4424 0.7500 0.6028 0.0307 1.0000 Uani . . . . . .
Ti2 Ti 0.5664 0.7500 0.6766 0.0269 1.0000 Uani . . . . . .
Ti3 Ti 0.8685 0.2500 0.6373 0.0367 1.0000 Uani . . . . . .
Ti4 Ti 1.0173 0.2500 0.6201 0.0421 1.0000 Uani . . . . . .
C130 C 0.61965(18) 0.5963(3) 0.74978(17) 0.0529 0.5904 Uani D . . 1 2 .
C131 C 0.6460(2) 0.6471(4) 0.7530(2) 0.0577 0.4096 Uani D . . 1 1 .
C150 C 0.6876(3) 0.6070(6) 0.7635(3) 0.0730 0.5904 Uani D . . 1 2 .
C151 C 0.6888(4) 0.5711(7) 0.7383(4) 0.0609 0.4096 Uani D . . 1 1 .
C140 C 0.5782(3) 0.5974(5) 0.7988(2) 0.0597 0.5904 Uani D . . 1 2 .
C141 C 0.6157(5) 0.6341(8) 0.8061(3) 0.0681 0.4096 Uani D . . 1 1 .
C320 C 0.75235(19) 0.1338(4) 0.6279(2) 0.1062 0.6419 Uani D . . 2 2 .
C321 C 0.7781(4) 0.0895(5) 0.6099(4) 0.0924 0.3581 Uani D . . 2 1 .
C330 C 0.7338(4) 0.1162(9) 0.5726(3) 0.1271 0.6419 Uani D . . 2 2 .
C331 C 0.7795(8) 0.0888(13) 0.5506(4) 0.1085 0.3581 Uani D . . 2 1 .
C340 C 0.7396(4) 0.0617(7) 0.6670(3) 0.1032 0.6419 Uani D . . 2 2 .
C341 C 0.7157(5) 0.0899(13) 0.6344(7) 0.1140 0.3581 Uani D . . 2 1 .
C390 C 1.1068(2) 0.4072(3) 0.5859(2) 0.0679 0.5065 Uani D . . 3 1 .
C391 C 1.1264(2) 0.3552(3) 0.5783(3) 0.0691 0.4935 Uani D . . 3 2 .
C410 C 1.1120(5) 0.3820(7) 0.5219(3) 0.0813 0.4935 Uani D . . 3 2 .
C411 C 1.1048(5) 0.4064(6) 0.5261(3) 0.0751 0.5065 Uani D . . 3 1 .
C400 C 1.1649(4) 0.4211(7) 0.6087(5) 0.0805 0.4935 Uani D . . 3 2 .
C401 C 1.1717(3) 0.4015(6) 0.6090(4) 0.0717 0.5065 Uani D . . 3 1 .
C370 C 0.8580 0.2854 0.4512 0.0824 0.5000 Uani D . . . . .
C380 C 0.9032 0.1426 0.4538 0.0917 0.5000 Uani D . . . . .
C381 C 0.9662 0.3207 0.4428 0.0829 0.5000 Uani D . . . . .
C460 C 0.8306 0.3573 0.8149 0.1202 0.5000 Uani D . . . . .
C461 C 0.8711 0.1857 0.8518 0.1118 0.5000 Uani D . . . . .
C180 C 0.4275 0.7604 0.8230 0.0519 0.5000 Uani D . . . . .
C190 C 0.3378 0.8127 0.7653 0.0544 0.5000 Uani D . . . . .
C191 C 0.3613 0.6461 0.7701 0.0550 0.5000 Uani D . . . . .
C470 C 0.7797 0.2369 0.7958 0.1112 0.5000 Uani D . . . . .
H101 H 0.4834 0.9350 0.5917 0.0462 1.0000 Uiso R . . . . .
H111 H 0.4444 0.9490 0.6748 0.0770 1.0000 Uiso R . . . . .
H112 H 0.5109 0.9593 0.7005 0.0769 1.0000 Uiso R . . . . .
H113 H 0.4848 1.0333 0.6623 0.0767 1.0000 Uiso R . . . . .
H121 H 0.5880 0.9261 0.5728 0.0746 1.0000 Uiso R . . . . .
H123 H 0.6071 0.9343 0.6340 0.0748 1.0000 Uiso R . . . . .
H122 H 0.5770 1.0167 0.6029 0.0750 1.0000 Uiso R . . . . .
H201 H 0.3157 0.6522 0.5420 0.0880 1.0000 Uiso R . . . . .
H211 H 0.2859 0.6740 0.6278 0.1500 1.0000 Uiso R . . . . .
H212 H 0.3146 0.5788 0.6433 0.1506 1.0000 Uiso R . . . . .
H213 H 0.2553 0.5873 0.6044 0.1495 1.0000 Uiso R . . . . .
H221 H 0.3733 0.5382 0.5134 0.1159 1.0000 Uiso R . . . . .
H223 H 0.3752 0.4936 0.5703 0.1166 1.0000 Uiso R . . . . .
H222 H 0.3126 0.5006 0.5361 0.1161 1.0000 Uiso R . . . . .
H231 H 0.4266 0.7500 0.4759 0.0731 1.0000 Uiso RS . . . . .
H241 H 0.4733 0.6604 0.4193 0.1580 1.0000 Uiso R . . . . .
H242 H 0.5398 0.6721 0.4471 0.1583 1.0000 Uiso R . . . . .
H243 H 0.4867 0.6184 0.4764 0.1580 1.0000 Uiso R . . . . .
H282 H 0.7910 0.6711 0.5824 0.1331 1.0000 Uiso R . . . . .
H283 H 0.7336 0.6663 0.6218 0.1325 1.0000 Uiso R . . . . .
H281 H 0.7305 0.6173 0.5681 0.1332 1.0000 Uiso R . . . . .
H301 H 0.9702 0.0409 0.5709 0.1106 1.0000 Uiso R . . . . .
H302 H 0.9355 -0.0338 0.6031 0.1112 1.0000 Uiso R . . . . .
H303 H 0.8978 0.0481 0.5824 0.1114 1.0000 Uiso R . . . . .
H312 H 0.9434 0.0839 0.7280 0.1734 1.0000 Uiso R . . . . .
H313 H 0.9300 -0.0113 0.7032 0.1732 1.0000 Uiso R . . . . .
H311 H 0.8768 0.0640 0.6978 0.1735 1.0000 Uiso R . . . . .
H421 H 1.1274 0.2500 0.7236 0.0747 1.0000 Uiso RS . . . . .
H432 H 1.1352 0.1653 0.7813 0.2078 1.0000 Uiso R . . . . .
H431 H 1.0629 0.1623 0.7856 0.2080 1.0000 Uiso R . . . . .
H433 H 1.0959 0.1154 0.7374 0.2082 1.0000 Uiso R . . . . .
H1301 H 0.6159 0.5385 0.7318 0.0630 0.5904 Uiso R . . 1 2 .
H1311 H 0.6700 0.7018 0.7560 0.0690 0.4096 Uiso R . . 1 1 .
H1501 H 0.7041 0.5526 0.7776 0.1101 0.5904 Uiso R . . 1 2 .
H1503 H 0.6922 0.6529 0.7895 0.1099 0.5904 Uiso R . . 1 2 .
H1502 H 0.7092 0.6223 0.7317 0.1102 0.5904 Uiso R . . 1 2 .
H1511 H 0.7182 0.5597 0.7665 0.0911 0.4096 Uiso R . . 1 1 .
H1512 H 0.7107 0.5855 0.7060 0.0909 0.4096 Uiso R . . 1 1 .
H1513 H 0.6646 0.5187 0.7316 0.0909 0.4096 Uiso R . . 1 1 .
H1402 H 0.5921 0.5523 0.8231 0.0893 0.5904 Uiso R . . 1 2 .
H1401 H 0.5814 0.6540 0.8157 0.0893 0.5904 Uiso R . . 1 2 .
H1403 H 0.5356 0.5868 0.7884 0.0892 0.5904 Uiso R . . 1 2 .
H1412 H 0.6473 0.6249 0.8327 0.1021 0.4096 Uiso R . . 1 1 .
H1411 H 0.5915 0.6854 0.8149 0.1022 0.4096 Uiso R . . 1 1 .
H1413 H 0.5897 0.5832 0.8034 0.1020 0.4096 Uiso R . . 1 1 .
H3201 H 0.7265 0.1851 0.6378 0.1271 0.6419 Uiso R . . 2 2 .
H3211 H 0.7990 0.0349 0.6207 0.1110 0.3581 Uiso R . . 2 1 .
H3302 H 0.6997 0.1549 0.5639 0.1908 0.6419 Uiso R . . 2 2 .
H3303 H 0.7207 0.0559 0.5707 0.1908 0.6419 Uiso R . . 2 2 .
H3301 H 0.7681 0.1264 0.5500 0.1915 0.6419 Uiso R . . 2 2 .
H3311 H 0.7487 0.0484 0.5367 0.1629 0.3581 Uiso R . . 2 1 .
H3312 H 0.8206 0.0708 0.5382 0.1630 0.3581 Uiso R . . 2 1 .
H3313 H 0.7701 0.1474 0.5383 0.1632 0.3581 Uiso R . . 2 1 .
H3402 H 0.6955 0.0482 0.6694 0.1552 0.6419 Uiso R . . 2 2 .
H3403 H 0.7543 0.0806 0.7018 0.1549 0.6419 Uiso R . . 2 2 .
H3401 H 0.7617 0.0084 0.6575 0.1551 0.6419 Uiso R . . 2 2 .
H3413 H 0.7012 0.0297 0.6356 0.1711 0.3581 Uiso R . . 2 1 .
H3412 H 0.7177 0.1150 0.6697 0.1711 0.3581 Uiso R . . 2 1 .
H3411 H 0.6884 0.1247 0.6122 0.1709 0.3581 Uiso R . . 2 1 .
H3901 H 1.0882 0.4627 0.5975 0.0821 0.5065 Uiso R . . 3 1 .
H3911 H 1.1506 0.3000 0.5773 0.0827 0.4935 Uiso R . . 3 2 .
H4102 H 1.1515 0.3870 0.5032 0.1220 0.4935 Uiso R . . 3 2 .
H4101 H 1.0912 0.4377 0.5226 0.1221 0.4935 Uiso R . . 3 2 .
H4103 H 1.0860 0.3381 0.5054 0.1222 0.4935 Uiso R . . 3 2 .
H4112 H 1.1222 0.4609 0.5134 0.1132 0.5065 Uiso R . . 3 1 .
H4111 H 1.1308 0.3582 0.5143 0.1133 0.5065 Uiso R . . 3 1 .
H4113 H 1.0622 0.3991 0.5145 0.1131 0.5065 Uiso R . . 3 1 .
H4003 H 1.2061 0.4240 0.5929 0.1210 0.4935 Uiso R . . 3 2 .
H4002 H 1.1684 0.4037 0.6456 0.1211 0.4935 Uiso R . . 3 2 .
H4001 H 1.1456 0.4784 0.6065 0.1210 0.4935 Uiso R . . 3 2 .
H4013 H 1.1968 0.4495 0.5954 0.1081 0.5065 Uiso R . . 3 1 .
H4012 H 1.1699 0.4041 0.6475 0.1081 0.5065 Uiso R . . 3 1 .
H4011 H 1.1901 0.3468 0.5977 0.1078 0.5065 Uiso R . . 3 1 .
H291 H 0.9932 0.0575 0.6592 0.0808 1.0000 Uiso R . . . . .
H271 H 0.7730 0.7500 0.4938 0.0779 1.0000 Uiso RS . . . . .
H272 H 0.7110 0.8010 0.4856 0.0779 1.0000 Uiso R . . . . .
H273 H 0.7110 0.6990 0.4856 0.0779 1.0000 Uiso R . . . . .
H1801 H 0.3998 0.7602 0.8525 0.0623 0.5000 Uiso . . . . . .
H1802 H 0.4498 0.8144 0.8223 0.0623 0.5000 Uiso . . . . . .
H1803 H 0.4561 0.7129 0.8263 0.0623 0.5000 Uiso . . . . . .
H1901 H 0.3123 0.8102 0.7962 0.0652 0.5000 Uiso . . . . . .
H1902 H 0.3539 0.8705 0.7613 0.0652 0.5000 Uiso . . . . . .
H1903 H 0.3136 0.7978 0.7349 0.0652 0.5000 Uiso . . . . . .
H1911 H 0.3332 0.6384 0.7990 0.0661 0.5000 Uiso . . . . . .
H1912 H 0.3947 0.6054 0.7733 0.0661 0.5000 Uiso . . . . . .
H1913 H 0.3399 0.6360 0.7375 0.0661 0.5000 Uiso . . . . . .
H4601 H 0.8037 0.3665 0.8445 0.1443 0.5000 Uiso . . . . . .
H4602 H 0.8686 0.3881 0.8205 0.1443 0.5000 Uiso . . . . . .
H4603 H 0.8110 0.3785 0.7835 0.1443 0.5000 Uiso . . . . . .
H4701 H 0.7559 0.2376 0.8277 0.1334 0.5000 Uiso . . . . . .
H4702 H 0.7746 0.1818 0.7785 0.1334 0.5000 Uiso . . . . . .
H4703 H 0.7659 0.2826 0.7729 0.1334 0.5000 Uiso . . . . . .
H4611 H 0.8441 0.1861 0.8818 0.1342 0.5000 Uiso . . . . . .
H4612 H 0.9116 0.2040 0.8623 0.1342 0.5000 Uiso . . . . . .
H4613 H 0.8731 0.1278 0.8376 0.1342 0.5000 Uiso . . . . . .
H3701 H 0.8538 0.2840 0.4136 0.0989 0.5000 Uiso . . . . . .
H3702 H 0.8547 0.3443 0.4634 0.0989 0.5000 Uiso . . . . . .
H3703 H 0.8260 0.2500 0.4670 0.0989 0.5000 Uiso . . . . . .
H3801 H 0.8960 0.1347 0.4168 0.1101 0.5000 Uiso . . . . . .
H3802 H 0.9378 0.1077 0.4644 0.1101 0.5000 Uiso . . . . . .
H3803 H 0.8672 0.1251 0.4732 0.1101 0.5000 Uiso . . . . . .
H3811 H 0.9618 0.3235 0.4052 0.0994 0.5000 Uiso . . . . . .
H3812 H 1.0077 0.3041 0.4515 0.0994 0.5000 Uiso . . . . . .
H3813 H 0.9574 0.3768 0.4577 0.0994 0.5000 Uiso . . . . . .

loop_
_atom_site_aniso_label
_atom_site_aniso_U_11
_atom_site_aniso_U_22
_atom_site_aniso_U_33
_atom_site_aniso_U_23
_atom_site_aniso_U_13
_atom_site_aniso_U_12
C10 0.0410 0.0320 0.0416 0.0036 -0.0008 -0.0008
C11 0.0641 0.0391 0.0500 -0.0058 0.0035 0.0048
C12 0.0446 0.0484 0.0570 0.0157 -0.0045 -0.0109
C16 0.0273 0.0473 0.0284 0.0000 0.0001 0.0000
C17 0.0336 0.0786 0.0366 0.0000 0.0062 0.0000
C20 0.0516 0.0713 0.0944 -0.0251 0.0010 -0.0205
C21 0.0550 0.1165 0.1279 -0.0470 0.0283 -0.0366
C22 0.0754 0.0631 0.0926 -0.0275 -0.0016 -0.0166
C23 0.0545 0.1071 0.0219 0.0000 -0.0068 0.0000
C24 0.1474 0.0965 0.0720 -0.0420 0.0104 -0.0343
C25 0.0350 0.0512 0.0280 0.0000 0.0044 0.0000
C26 0.0331 0.0788 0.0332 0.0000 0.0035 0.0000
C27 0.0405 0.1163 0.0379 0.0000 0.0164 0.0000
C28 0.0492 0.1391 0.0782 0.0348 0.0170 0.0415
C29 0.0940 0.0408 0.0667 0.0138 0.0244 0.0085
C30 0.0880 0.0384 0.0953 -0.0138 0.0018 -0.0105
C31 0.1085 0.1154 0.1227 0.0616 0.0138 0.0015
C35 0.0923 0.0437 0.0275 0.0000 -0.0023 0.0000
C36 0.1183 0.0844 0.0320 0.0000 -0.0053 0.0000
C42 0.0382 0.0533 0.0925 0.0000 -0.0195 0.0000
C43 0.1044 0.1239 0.1882 0.0872 -0.0433 0.0052
C44 0.0449 0.1469 0.0464 0.0000 0.0071 0.0000
C45 0.0781 0.1734 0.0683 0.0000 0.0271 0.0000
O1 0.0296 0.0334 0.0274 0.0030 -0.0031 -0.0004
O2 0.0358 0.0726 0.0221 0.0000 -0.0039 0.0000
O3 0.0363 0.0591 0.0404 -0.0042 -0.0080 -0.0106
O4 0.0274 0.0518 0.0286 0.0000 -0.0007 0.0000
O5 0.0279 0.0420 0.0278 0.0000 0.0011 0.0000
O6 0.0358 0.0419 0.0325 0.0026 -0.0053 0.0038
O7 0.0277 0.0540 0.0280 0.0000 0.0021 0.0000
O8 0.0331 0.0813 0.0291 0.0000 0.0014 0.0000
O9 0.0398 0.0334 0.0381 0.0038 0.0057 -0.0005
O10 0.0352 0.0818 0.0505 0.0000 -0.0077 0.0000
O11 0.0439 0.0544 0.0763 -0.0025 0.0214 -0.0061
O12 0.0703 0.0464 0.0326 0.0000 0.0137 0.0000
O13 0.0598 0.0582 0.0281 0.0000 -0.0020 0.0000
O14 0.0439 0.0764 0.0623 -0.0102 -0.0022 -0.0195
O15 0.0423 0.0813 0.0300 0.0000 0.0007 0.0000
O16 0.0499 0.1807 0.0380 0.0000 -0.0029 0.0000
Ti1 0.0255 0.0410 0.0257 0.0000 -0.0039 0.0000
Ti2 0.0239 0.0347 0.0221 0.0000 -0.0011 0.0000
Ti3 0.0327 0.0461 0.0313 0.0000 -0.0025 0.0000
Ti4 0.0364 0.0466 0.0433 0.0000 0.0117 0.0000
C130 0.0473 0.0627 0.0486 0.0152 -0.0074 0.0064
C131 0.0661 0.0568 0.0501 0.0057 -0.0309 0.0099
C150 0.0490 0.0996 0.0704 0.0081 -0.0227 -0.0015
C151 0.0543 0.0672 0.0613 0.0051 -0.0248 0.0173
C140 0.0737 0.0682 0.0371 0.0131 0.0006 0.0007
C141 0.0781 0.0777 0.0485 -0.0012 -0.0169 0.0224
C320 0.0642 0.1538 0.1005 -0.0032 -0.0116 -0.0485
C321 0.0663 0.1096 0.1012 -0.0387 -0.0167 -0.0271
C330 0.0842 0.1938 0.1033 -0.0016 -0.0255 -0.0562
C331 0.0897 0.1259 0.1099 -0.0303 -0.0281 -0.0136
C340 0.0681 0.1387 0.1027 -0.0068 -0.0006 -0.0584
C341 0.0759 0.1337 0.1324 -0.0319 -0.0103 -0.0397
C390 0.0576 0.0540 0.0922 0.0092 0.0246 -0.0004
C391 0.0582 0.0566 0.0925 -0.0077 0.0395 -0.0035
C410 0.0783 0.0676 0.0980 0.0076 0.0394 0.0065
C411 0.0756 0.0582 0.0915 0.0258 0.0328 0.0143
C400 0.0552 0.0682 0.1181 -0.0125 0.0299 -0.0076
C401 0.0459 0.0587 0.1106 -0.0080 0.0300 -0.0140
C370 0.1176 0.0940 0.0357 0.0044 -0.0130 -0.0033
C380 0.1328 0.0940 0.0484 -0.0084 -0.0080 0.0020
C381 0.1209 0.0969 0.0307 0.0140 -0.0029 -0.0021
C460 0.0934 0.1771 0.0902 -0.0056 0.0329 0.0009
C461 0.0897 0.1768 0.0689 0.0089 0.0342 0.0114
C180 0.0418 0.0797 0.0342 -0.0010 0.0055 0.0045
C190 0.0374 0.0810 0.0447 -0.0095 0.0117 0.0066
C191 0.0393 0.0806 0.0452 0.0060 0.0090 -0.0095
C470 0.0792 0.1746 0.0798 0.0002 0.0312 -0.0076

loop_
_atom_type_symbol
_atom_type_scat_dispersion_real
_atom_type_scat_dispersion_imag
_atom_type_scat_Cromer_Mann_a1
_atom_type_scat_Cromer_Mann_b1
_atom_type_scat_Cromer_Mann_a2
_atom_type_scat_Cromer_Mann_b2
_atom_type_scat_Cromer_Mann_a3
_atom_type_scat_Cromer_Mann_b3
_atom_type_scat_Cromer_Mann_a4
_atom_type_scat_Cromer_Mann_b4
_atom_type_scat_Cromer_Mann_c
_atom_type_scat_source
Ti 0.2191 1.8069 9.7595 7.8508 7.3558 0.5000 1.6991 35.6338 1.9021 116.1050 1.2807 'International Tables Vol C 4.2.6.8 and 6.1.1.4'
O 0.0492 0.0322 3.0485 13.2771 2.2868 5.7011 1.5463 0.3239 0.8670 32.9089 0.2508 'International Tables Vol C 4.2.6.8 and 6.1.1.4'
C 0.0181 0.0091 2.3100 20.8439 1.0200 10.2075 1.5886 0.5687 0.8650 51.6512 0.2156 'International Tables Vol C 4.2.6.8 and 6.1.1.4'
H 0.0000 0.0000 0.4930 10.5109 0.3229 26.1257 0.1402 3.1424 0.0408 57.7998 0.0030 'International Tables Vol C 4.2.6.8 and 6.1.1.4'

loop_
_geom_angle_atom_site_label_1
_geom_angle_site_symmetry_1
_geom_angle_atom_site_label_2
_geom_angle_site_symmetry_2
_geom_angle_atom_site_label_3
_geom_angle_site_symmetry_3
_geom_angle
_geom_angle_publ_flag
C11 . C10 . C12 . 113.6(3) yes
C11 . C10 . O1 . 110.1(3) yes
C12 . C10 . O1 . 110.3(3) yes
C11 . C10 . H101 . 105.8 no
C12 . C10 . H101 . 110.2 no
O1 . C10 . H101 . 106.4 no
C10 . C11 . H111 . 107.5 no
C10 . C11 . H112 . 110.8 no
H111 . C11 . H112 . 108.8 no
C10 . C11 . H113 . 110.2 no
H111 . C11 . H113 . 109.4 no
H112 . C11 . H113 . 110.2 no
C10 . C12 . H121 . 107.1 no
C10 . C12 . H123 . 109.2 no
H121 . C12 . H123 . 111.2 no
C10 . C12 . H122 . 107.0 no
H121 . C12 . H122 . 110.0 no
H123 . C12 . H122 . 112.0 no
C17 . C16 . O4 . 116.04 yes
C17 . C16 . O5 . 119.34 yes
O4 . C16 . O5 . 124.62 yes
C180 3_565 C17 . C16 . 110.73 yes
C180 3_565 C17 . C190 3_565 114.12 yes
C16 . C17 . C190 3_565 112.68 yes
C180 3_565 C17 . C191 3_565 107.03 yes
C16 . C17 . C191 3_565 102.13 yes
C190 3_565 C17 . C191 3_565 109.28 yes
C180 3_565 C17 . C180 . 11.70 yes
C16 . C17 . C180 . 110.73 yes
C190 3_565 C17 . C180 . 122.73 yes
C191 3_565 C17 . C180 . 95.89 yes
C180 3_565 C17 . C190 . 122.73 yes
C16 . C17 . C190 . 112.68 yes
C190 3_565 C17 . C190 . 80.67 yes
C191 3_565 C17 . C190 . 28.67 yes
C180 . C17 . C190 . 114.12 yes
C180 3_565 C17 . C191 . 95.89 yes
C16 . C17 . C191 . 102.13 yes
C190 3_565 C17 . C191 . 28.67 yes
C191 3_565 C17 . C191 . 137.75 yes
C180 . C17 . C191 . 107.03 yes
C190 . C17 . C191 . 109.28 yes
C21 . C20 . C22 . 114.5(5) yes
C21 . C20 . O3 . 112.1(4) yes
C22 . C20 . O3 . 110.2(4) yes
C21 . C20 . H201 . 106.3 no
C22 . C20 . H201 . 105.6 no
O3 . C20 . H201 . 107.6 no
C20 . C21 . H211 . 109.3 no
C20 . C21 . H212 . 106.8 no
H211 . C21 . H212 . 112.1 no
C20 . C21 . H213 . 108.7 no
H211 . C21 . H213 . 108.7 no
H212 . C21 . H213 . 111.2 no
C20 . C22 . H221 . 108.5 no
C20 . C22 . H223 . 109.5 no
H221 . C22 . H223 . 109.9 no
C20 . C22 . H222 . 110.4 no
H221 . C22 . H222 . 106.6 no
H223 . C22 . H222 . 111.8 no
C24 3_565 C23 . C24 . 114.3(7) yes
C24 3_565 C23 . O2 . 108.9(4) yes
C24 . C23 . O2 . 108.9(4) yes
C24 3_565 C23 . H231 . 106.7 no
C24 . C23 . H231 . 106.7 no
O2 . C23 . H231 . 111.2 no
C23 . C24 . H241 . 108.3 no
C23 . C24 . H242 . 108.8 no
H241 . C24 . H242 . 110.9 no
C23 . C24 . H243 . 108.5 no
H241 . C24 . H243 . 110.4 no
H242 . C24 . H243 . 109.9 no
C26 . C25 . O7 . 115.40 yes
C26 . C25 . O8 . 119.46 yes
O7 . C25 . O8 . 125.15 yes
C25 . C26 . C28 3_565 108.1(2) yes
C25 . C26 . C27 . 111.3(2) yes
C28 3_565 C26 . C27 . 110.2(3) yes
C25 . C26 . C28 . 108.1(2) yes
C28 3_565 C26 . C28 . 108.9(6) yes
C27 . C26 . C28 . 110.2(3) yes
C26 . C27 . H273 3_565 109.1 no
C26 . C27 . H272 3_565 109.1 no
H273 3_565 C27 . H272 3_565 109.5 no
C26 . C27 . H271 . 110.2 no
H273 3_565 C27 . H271 . 109.5 no
H272 3_565 C27 . H271 . 109.5 no
C26 . C27 . H272 . 109.1 no
H272 3_565 C27 . H272 . 109.5 no
H271 . C27 . H272 . 109.5 no
C26 . C27 . H273 . 109.1 no
H273 3_565 C27 . H273 . 109.5 no
H271 . C27 . H273 . 109.5 no
H272 . C27 . H273 . 109.5 no
C26 . C28 . H282 . 109.4 no
C26 . C28 . H283 . 108.1 no
H282 . C28 . H283 . 111.6 no
C26 . C28 . H281 . 109.0 no
H282 . C28 . H281 . 110.7 no
H283 . C28 . H281 . 108.0 no
C30 . C29 . C31 . 124.1(6) yes
C30 . C29 . O9 . 109.6(4) yes
C31 . C29 . O9 . 111.4(5) yes
C30 . C29 . H291 . 104.9 no
C31 . C29 . H291 . 92.8 no
O9 . C29 . H291 . 112.4 no
C29 . C30 . H301 . 110.7 no
C29 . C30 . H302 . 110.3 no
H301 . C30 . H302 . 109.8 no
C29 . C30 . H303 . 108.4 no
H301 . C30 . H303 . 108.6 no
H302 . C30 . H303 . 109.1 no
C29 . C31 . H312 . 110.0 no
C29 . C31 . H313 . 106.4 no
H312 . C31 . H313 . 108.7 no
C29 . C31 . H311 . 108.8 no
H312 . C31 . H311 . 112.2 no
H313 . C31 . H311 . 110.5 no
C36 . C35 . O12 . 118.32 yes
C36 . C35 . O13 . 116.78 yes
O12 . C35 . O13 . 124.89 yes
C35 . C36 . C381 3_555 105.85 yes
C35 . C36 . C370 3_555 112.51 yes
C381 3_555 C36 . C370 3_555 103.08 yes
C35 . C36 . C380 3_555 102.11 yes
C381 3_555 C36 . C380 3_555 135.03 yes
C370 3_555 C36 . C380 3_555 97.72 yes
C35 . C36 . C370 . 112.51 yes
C381 3_555 C36 . C370 . 136.48 yes
C370 3_555 C36 . C370 . 43.37 yes
C380 3_555 C36 . C370 . 54.72 yes
C35 . C36 . C380 . 102.11 yes
C381 3_555 C36 . C380 . 53.61 yes
C370 3_555 C36 . C380 . 54.72 yes
C380 3_555 C36 . C380 . 148.90 yes
C370 . C36 . C380 . 97.72 yes
C35 . C36 . C381 . 105.85 yes
C381 3_555 C36 . C381 . 84.91 yes
C370 3_555 C36 . C381 . 136.48 yes
C380 3_555 C36 . C381 . 53.61 yes
C370 . C36 . C381 . 103.08 yes
C380 . C36 . C381 . 135.03 yes
C43 3_555 C42 . C43 . 115.9(10) yes
C43 3_555 C42 . O10 . 109.7(4) yes
C43 . C42 . O10 . 109.7(4) yes
C43 3_555 C42 . H421 . 91.1 no
C43 . C42 . H421 . 91.1 no
O10 . C42 . H421 . 138.5 no
C42 . C43 . H432 . 111.5 no
C42 . C43 . H431 . 109.7 no
H432 . C43 . H431 . 106.9 no
C42 . C43 . H433 . 111.2 no
H432 . C43 . H433 . 108.8 no
H431 . C43 . H433 . 108.6 no
C45 . C44 . O15 . 116.32 yes
C45 . C44 . O16 . 117.66 yes
O15 . C44 . O16 . 126.02 yes
C44 . C45 . C461 3_555 110.09 yes
C44 . C45 . C470 3_555 114.01 yes
C461 3_555 C45 . C470 3_555 114.06 yes
C44 . C45 . C460 3_555 101.02 yes
C461 3_555 C45 . C460 3_555 127.52 yes
C470 3_555 C45 . C460 3_555 88.50 yes
C44 . C45 . C460 . 101.02 yes
C461 3_555 C45 . C460 . 52.27 yes
C470 3_555 C45 . C460 . 72.85 yes
C460 3_555 C45 . C460 . 155.53 yes
C44 . C45 . C461 . 110.09 yes
C461 3_555 C45 . C461 . 77.32 yes
C470 3_555 C45 . C461 . 125.41 yes
C460 3_555 C45 . C461 . 52.27 yes
C460 . C45 . C461 . 127.52 yes
C44 . C45 . C470 . 114.01 yes
C461 3_555 C45 . C470 . 125.41 yes
C470 3_555 C45 . C470 . 15.80 yes
C460 3_555 C45 . C470 . 72.85 yes
C460 . C45 . C470 . 88.50 yes
C461 . C45 . C470 . 114.06 yes
C10 . O1 . Ti1 . 123.31(14) yes
C10 . O1 . Ti2 . 131.46(14) yes
Ti1 . O1 . Ti2 . 104.89 yes
C23 . O2 . Ti1 . 131.4(3) yes
C20 . O3 . Ti1 . 156.7(2) yes
C16 . O4 . Ti1 . 131.28 yes
C16 . O5 . Ti2 . 132.15 yes
Ti2 . O6 . C131 . 139.3(2) yes
Ti2 . O6 . C130 . 168.87(16) yes
C25 . O7 . Ti2 . 147.13 yes
C29 . O9 . Ti3 . 129.9(2) yes
C29 . O9 . Ti4 . 125.3(2) yes
Ti3 . O9 . Ti4 . 104.73 yes
C42 . O10 . Ti4 . 131.0(3) yes
Ti4 . O11 . C390 . 170.0(3) yes
Ti4 . O11 . C391 . 140.4(2) yes
C35 . O12 . Ti4 . 130.65 yes
C35 . O13 . Ti3 . 132.39 yes
Ti3 . O14 . C321 . 164.2(4) yes
Ti3 . O14 . C320 . 146.2(3) yes
C44 . O15 . Ti3 . 149.21 yes
O2 . Ti1 . O1 3_565 84.67 yes
O2 . Ti1 . O1 . 84.67 yes
O1 3_565 Ti1 . O1 . 73.13 yes
O2 . Ti1 . O4 . 170.56 yes
O1 3_565 Ti1 . O4 . 87.75 yes
O1 . Ti1 . O4 . 87.75 yes
O2 . Ti1 . O3 3_565 93.93 yes
O1 3_565 Ti1 . O3 3_565 166.97 yes
O1 . Ti1 . O3 3_565 93.85 yes
O4 . Ti1 . O3 3_565 92.18 yes
O2 . Ti1 . O3 . 93.93 yes
O1 3_565 Ti1 . O3 . 93.85 yes
O1 . Ti1 . O3 . 166.97 yes
O4 . Ti1 . O3 . 92.18 yes
O3 3_565 Ti1 . O3 . 99.17 yes
O2 . Ti1 . Ti2 . 93.22 yes
O1 3_565 Ti1 . Ti2 . 37.69 yes
O1 . Ti1 . Ti2 . 37.69 yes
O4 . Ti1 . Ti2 . 77.34 yes
O3 3_565 Ti1 . Ti2 . 129.78 yes
O3 . Ti1 . Ti2 . 129.78 yes
Ti1 . Ti2 . O5 . 74.60 yes
Ti1 . Ti2 . O1 . 37.42 yes
O5 . Ti2 . O1 . 85.46 yes
Ti1 . Ti2 . O1 3_565 37.42 yes
O5 . Ti2 . O1 3_565 85.46 yes
O1 . Ti2 . O1 3_565 72.61 yes
Ti1 . Ti2 . O7 . 101.68 yes
O5 . Ti2 . O7 . 176.28 yes
O1 . Ti2 . O7 . 91.54 yes
O1 3_565 Ti2 . O7 . 91.54 yes
Ti1 . Ti2 . O6 . 129.03 yes
O5 . Ti2 . O6 . 89.28 yes
O1 . Ti2 . O6 . 166.44 yes
O1 3_565 Ti2 . O6 . 94.53 yes
O7 . Ti2 . O6 . 93.16 yes
Ti1 . Ti2 . O6 3_565 129.03 yes
O5 . Ti2 . O6 3_565 89.28 yes
O1 . Ti2 . O6 3_565 94.53 yes
O1 3_565 Ti2 . O6 3_565 166.44 yes
O7 . Ti2 . O6 3_565 93.16 yes
O6 . Ti2 . O6 3_565 97.90 yes
O13 . Ti3 . O9 . 85.15 yes
O13 . Ti3 . O9 3_555 85.15 yes
O9 . Ti3 . O9 3_555 72.97 yes
O13 . Ti3 . O15 . 176.74 yes
O9 . Ti3 . O15 . 92.23 yes
O9 3_555 Ti3 . O15 . 92.23 yes
O13 . Ti3 . O14 3_555 89.19 yes
O9 . Ti3 . O14 3_555 165.60 yes
O9 3_555 Ti3 . O14 3_555 93.38 yes
O15 . Ti3 . O14 3_555 92.91 yes
O13 . Ti3 . O14 . 89.19 yes
O9 . Ti3 . O14 . 93.38 yes
O9 3_555 Ti3 . O14 . 165.60 yes
O15 . Ti3 . O14 . 92.91 yes
O14 3_555 Ti3 . O14 . 99.78 yes
O10 . Ti4 . O12 . 169.69 yes
O10 . Ti4 . O9 3_555 84.73 yes
O12 . Ti4 . O9 3_555 87.03 yes
O10 . Ti4 . O9 . 84.73 yes
O12 . Ti4 . O9 . 87.03 yes
O9 3_555 Ti4 . O9 . 73.74 yes
O10 . Ti4 . O11 3_555 94.81 yes
O12 . Ti4 . O11 3_555 92.01 yes
O9 3_555 Ti4 . O11 3_555 168.32 yes
O9 . Ti4 . O11 3_555 94.59 yes
O10 . Ti4 . O11 . 94.81 yes
O12 . Ti4 . O11 . 92.01 yes
O9 3_555 Ti4 . O11 . 94.59 yes
O9 . Ti4 . O11 . 168.32 yes
O11 3_555 Ti4 . O11 . 97.07 yes
O6 . C130 . C150 . 110.73(7) yes
O6 . C130 . C140 . 110.77(7) yes
C150 . C130 . C140 . 112.23(7) yes
O6 . C130 . H1301 . 107.4 no
C150 . C130 . H1301 . 106.1 no
C140 . C130 . H1301 . 109.3 no
O6 . C131 . C151 . 110.76(7) yes
O6 . C131 . C141 . 110.72(7) yes
C151 . C131 . C141 . 112.22(7) yes
O6 . C131 . H1311 . 106.8 no
C151 . C131 . H1311 . 110.3 no
C141 . C131 . H1311 . 105.8 no
C130 . C150 . H1501 . 110.3 no
C130 . C150 . H1503 . 109.5 no
H1501 . C150 . H1503 . 109.5 no
C130 . C150 . H1502 . 107.8 no
H1501 . C150 . H1502 . 109.8 no
H1503 . C150 . H1502 . 110.0 no
C131 . C151 . H1511 . 110.7 no
C131 . C151 . H1512 . 109.1 no
H1511 . C151 . H1512 . 110.0 no
C131 . C151 . H1513 . 110.3 no
H1511 . C151 . H1513 . 109.2 no
H1512 . C151 . H1513 . 107.5 no
C130 . C140 . H1402 . 109.0 no
C130 . C140 . H1401 . 109.2 no
H1402 . C140 . H1401 . 109.5 no
C130 . C140 . H1403 . 109.4 no
H1402 . C140 . H1403 . 110.1 no
H1401 . C140 . H1403 . 109.6 no
C131 . C141 . H1412 . 109.5 no
C131 . C141 . H1411 . 109.4 no
H1412 . C141 . H1411 . 109.8 no
C131 . C141 . H1413 . 107.2 no
H1412 . C141 . H1413 . 110.0 no
H1411 . C141 . H1413 . 111.0 no
O14 . C320 . C330 . 110.63(7) yes
O14 . C320 . C340 . 110.68(7) yes
C330 . C320 . C340 . 115.92(7) yes
O14 . C320 . H3201 . 107.5 no
C330 . C320 . H3201 . 103.3 no
C340 . C320 . H3201 . 108.2 no
O14 . C321 . C331 . 110.67(7) yes
O14 . C321 . C341 . 110.64(7) yes
C331 . C321 . C341 . 115.91(7) yes
O14 . C321 . H3211 . 106.3 no
C331 . C321 . H3211 . 105.1 no
C341 . C321 . H3211 . 107.6 no
C320 . C330 . H3302 . 107.9 no
C320 . C330 . H3303 . 107.5 no
H3302 . C330 . H3303 . 110.5 no
C320 . C330 . H3301 . 109.2 no
H3302 . C330 . H3301 . 110.8 no
H3303 . C330 . H3301 . 110.9 no
C321 . C331 . H3311 . 110.6 no
C321 . C331 . H3312 . 110.0 no
H3311 . C331 . H3312 . 108.9 no
C321 . C331 . H3313 . 108.1 no
H3311 . C331 . H3313 . 109.1 no
H3312 . C331 . H3313 . 110.2 no
C320 . C340 . H3402 . 111.9 no
C320 . C340 . H3403 . 108.2 no
H3402 . C340 . H3403 . 108.7 no
C320 . C340 . H3401 . 111.3 no
H3402 . C340 . H3401 . 108.4 no
H3403 . C340 . H3401 . 108.1 no
C321 . C341 . H3413 . 107.6 no
C321 . C341 . H3412 . 110.3 no
H3413 . C341 . H3412 . 111.1 no
C321 . C341 . H3411 . 108.1 no
H3413 . C341 . H3411 . 110.0 no
H3412 . C341 . H3411 . 109.8 no
O11 . C390 . C411 . 109.68(7) yes
O11 . C390 . C401 . 109.66(7) yes
C411 . C390 . C401 . 114.20(7) yes
O11 . C390 . H3901 . 108.0 no
C411 . C390 . H3901 . 106.9 no
C401 . C390 . H3901 . 108.1 no
O11 . C391 . C410 . 109.68(7) yes
O11 . C391 . C400 . 109.68(7) yes
C410 . C391 . C400 . 114.20(7) yes
O11 . C391 . H3911 . 107.9 no
C410 . C391 . H3911 . 108.2 no
C400 . C391 . H3911 . 106.9 no
C391 . C410 . H4102 . 107.3 no
C391 . C410 . H4101 . 108.5 no
H4102 . C410 . H4101 . 110.2 no
C391 . C410 . H4103 . 109.7 no
H4102 . C410 . H4103 . 110.5 no
H4101 . C410 . H4103 . 110.6 no
C390 . C411 . H4112 . 108.3 no
C390 . C411 . H4111 . 107.2 no
H4112 . C411 . H4111 . 109.1 no
C390 . C411 . H4113 . 109.4 no
H4112 . C411 . H4113 . 111.3 no
H4111 . C411 . H4113 . 111.5 no
C391 . C400 . H4003 . 108.8 no
C391 . C400 . H4002 . 110.3 no
H4003 . C400 . H4002 . 109.5 no
C391 . C400 . H4001 . 109.7 no
H4003 . C400 . H4001 . 108.9 no
H4002 . C400 . H4001 . 109.6 no
C390 . C401 . H4013 . 109.5 no
C390 . C401 . H4012 . 110.2 no
H4013 . C401 . H4012 . 110.1 no
C390 . C401 . H4011 . 108.3 no
H4013 . C401 . H4011 . 108.6 no
H4012 . C401 . H4011 . 110.2 no
C380 3_555 C370 . C36 . 71.04 yes
C380 3_555 C370 . C370 3_555 138.49 yes
C36 . C370 . C370 3_555 68.32 yes
C380 3_555 C370 . H3701 . 97.0 no
C36 . C370 . H3701 . 109.5 no
C370 3_555 C370 . H3701 . 88.8 no
C380 3_555 C370 . H3702 . 47.9 no
C36 . C370 . H3702 . 109.5 no
C370 3_555 C370 . H3702 . 160.7 no
H3701 . C370 . H3702 . 109.5 no
C380 3_555 C370 . H3703 . 151.3 no
C36 . C370 . H3703 . 109.0 no
C370 3_555 C370 . H3703 . 55.8 no
H3701 . C370 . H3703 . 109.3 no
H3702 . C370 . H3703 . 110.1 no
H3702 3_555 C380 . C381 3_555 147.3 no
H3702 3_555 C380 . C370 3_555 40.5 no
C381 3_555 C380 . C370 3_555 108.14 yes
H3702 3_555 C380 . H3813 3_555 162.0 no
C381 3_555 C380 . H3813 3_555 39.7 no
C370 3_555 C380 . H3813 3_555 145.7 no
H3702 3_555 C380 . C36 . 88.2 no
C381 3_555 C380 . C36 . 59.66 yes
C370 3_555 C380 . C36 . 54.25 yes
H3813 3_555 C380 . C36 . 91.8 no
H3702 3_555 C380 . H3801 . 94.9 no
C381 3_555 C380 . H3801 . 90.8 no
C370 3_555 C380 . H3801 . 86.8 no
H3813 3_555 C380 . H3801 . 102.0 no
C36 . C380 . H3801 . 109.5 no
H3702 3_555 C380 . H3802 . 141.9 no
C381 3_555 C380 . H3802 . 63.5 no
C370 3_555 C380 . H3802 . 161.1 no
H3813 3_555 C380 . H3802 . 23.9 no
C36 . C380 . H3802 . 109.5 no
H3702 3_555 C380 . H3803 . 32.8 no
C381 3_555 C380 . H3803 . 159.6 no
C370 3_555 C380 . H3803 . 72.2 no
H3813 3_555 C380 . H3803 . 132.3 no
C36 . C380 . H3803 . 109.5 no
H3801 . C380 . H3802 . 109.5 no
H3801 . C380 . H3803 . 109.5 no
H3802 . C380 . H3803 . 109.5 no
C36 . C381 . C380 3_555 66.72 yes
C36 . C381 . H3811 . 109.5 no
C380 3_555 C381 . H3811 . 94.5 no
C36 . C381 . H3812 . 109.5 no
C380 3_555 C381 . H3812 . 155.1 no
H3811 . C381 . H3812 . 109.5 no
C36 . C381 . H3813 . 109.5 no
C380 3_555 C381 . H3813 . 53.8 no
H3811 . C381 . H3813 . 109.5 no
H3812 . C381 . H3813 . 109.5 no
H4613 3_555 C460 . C461 3_555 41.7 no
H4613 3_555 C460 . C45 . 95.4 no
C461 3_555 C460 . C45 . 60.10 yes
H4613 3_555 C460 . C470 3_555 141.0 no
C461 3_555 C460 . C470 3_555 99.82 yes
C45 . C460 . C470 3_555 48.20 yes
H4613 3_555 C460 . H4601 . 93.9 no
C461 3_555 C460 . H4601 . 85.9 no
C45 . C460 . H4601 . 109.5 no
C470 3_555 C460 . H4601 . 87.7 no
H4613 3_555 C460 . H4602 . 27.2 no
C461 3_555 C460 . H4602 . 66.9 no
C45 . C460 . H4602 . 109.5 no
C470 3_555 C460 . H4602 . 156.6 no
H4601 . C460 . H4602 . 109.5 no
H4613 3_555 C460 . H4603 . 136.6 no
C461 3_555 C460 . H4603 . 164.2 no
C45 . C460 . H4603 . 109.5 no
C470 3_555 C460 . H4603 . 77.8 no
H4601 . C460 . H4603 . 109.5 no
H4602 . C460 . H4603 . 109.5 no
C45 . C461 . C460 3_555 67.63 yes
C45 . C461 . H4611 . 109.5 no
C460 3_555 C461 . H4611 . 98.6 no
C45 . C461 . H4612 . 109.5 no
C460 3_555 C461 . H4612 . 150.5 no
H4611 . C461 . H4612 . 109.5 no
C45 . C461 . H4613 . 109.5 no
C460 3_555 C461 . H4613 . 50.3 no
H4611 . C461 . H4613 . 109.5 no
H4612 . C461 . H4613 . 109.5 no
C17 . C180 . H1801 3_565 106.5 no
C17 . C180 . H1802 3_565 95.4 no
H1801 3_565 C180 . H1802 3_565 87.3 no
C17 . C180 . H1803 3_565 125.7 no
H1801 3_565 C180 . H1803 3_565 125.5 no
H1802 3_565 C180 . H1803 3_565 100.7 no
C17 . C180 . H1801 . 109.5 no
H1801 3_565 C180 . H1801 . 18.1 no
H1802 3_565 C180 . H1801 . 104.7 no
H1803 3_565 C180 . H1801 . 115.6 no
C17 . C180 . H1802 . 109.5 no
H1801 3_565 C180 . H1802 . 125.8 no
H1802 3_565 C180 . H1802 . 126.9 no
H1803 3_565 C180 . H1802 . 27.3 no
H1801 . C180 . H1802 . 109.5 no
C17 . C180 . H1803 . 109.5 no
H1801 3_565 C180 . H1803 . 94.6 no
H1802 3_565 C180 . H1803 . 18.5 no
H1803 3_565 C180 . H1803 . 82.7 no
H1801 . C180 . H1803 . 109.5 no
H1802 . C180 . H1803 . 109.5 no
H1911 3_565 C190 . H1913 3_565 90.7 no
H1911 3_565 C190 . C17 . 115.0 no
H1913 3_565 C190 . C17 . 120.8 no
H1911 3_565 C190 . C191 3_565 55.7 no
H1913 3_565 C190 . C191 3_565 59.8 no
C17 . C190 . C191 3_565 91.03 yes
H1911 3_565 C190 . H1901 . 50.6 no
H1913 3_565 C190 . H1901 . 126.8 no
C17 . C190 . H1901 . 109.5 no
C191 3_565 C190 . H1901 . 105.5 no
H1911 3_565 C190 . H1902 . 60.2 no
H1913 3_565 C190 . H1902 . 39.2 no
C17 . C190 . H1902 . 109.5 no
C191 3_565 C190 . H1902 . 22.5 no
H1901 . C190 . H1902 . 109.5 no
H1911 3_565 C190 . H1903 . 135.3 no
H1913 3_565 C190 . H1903 . 70.4 no
C17 . C190 . H1903 . 109.5 no
C191 3_565 C190 . H1903 . 129.7 no
H1901 . C190 . H1903 . 109.5 no
H1902 . C190 . H1903 . 109.5 no
C17 . C191 . C190 3_565 60.30 yes
C17 . C191 . H1911 . 109.5 no
C190 3_565 C191 . H1911 . 79.3 no
C17 . C191 . H1912 . 109.5 no
C190 3_565 C191 . H1912 . 168.9 no
H1911 . C191 . H1912 . 109.5 no
C17 . C191 . H1913 . 109.5 no
C190 3_565 C191 . H1913 . 72.6 no
H1911 . C191 . H1913 . 109.5 no
H1912 . C191 . H1913 . 109.5 no
H4701 3_555 C470 . C45 . 105.0 no
H4701 3_555 C470 . H4702 3_555 82.0 no
C45 . C470 . H4702 3_555 91.4 no
H4701 3_555 C470 . C460 3_555 112.4 no
C45 . C470 . C460 3_555 58.95 yes
H4702 3_555 C470 . C460 3_555 149.0 no
H4701 3_555 C470 . H4703 3_555 125.5 no
C45 . C470 . H4703 3_555 129.6 no
H4702 3_555 C470 . H4703 3_555 95.2 no
C460 3_555 C470 . H4703 3_555 97.6 no
H4701 3_555 C470 . H4701 . 21.5 no
C45 . C470 . H4701 . 109.5 no
H4702 3_555 C470 . H4701 . 102.8 no
C460 3_555 C470 . H4701 . 96.1 no
H4703 3_555 C470 . H4701 . 117.5 no
H4701 3_555 C470 . H4702 . 129.2 no
C45 . C470 . H4702 . 109.5 no
H4702 3_555 C470 . H4702 . 132.0 no
C460 3_555 C470 . H4702 . 60.5 no
H4703 3_555 C470 . H4702 . 38.3 no
H4701 3_555 C470 . H4703 . 92.3 no
C45 . C470 . H4703 . 109.5 no
H4702 3_555 C470 . H4703 . 23.9 no
C460 3_555 C470 . H4703 . 154.4 no
H4703 3_555 C470 . H4703 . 71.7 no
H4701 . C470 . H4702 . 109.5 no
H4701 . C470 . H4703 . 109.5 no
H4702 . C470 . H4703 . 109.5 no
C180 3_565 H1801 . C180 . 18.4 no
C180 . H1802 . C180 3_565 7.4 no
C180 . H1802 . H1803 3_565 49.2 no
C180 3_565 H1802 . H1803 3_565 42.2 no
C180 . H1803 . H1802 3_565 119.4 no
C180 . H1803 . C180 3_565 16.1 no
H1802 3_565 H1803 . C180 3_565 103.5 no
H1913 3_565 H1902 . C190 . 78.3 no
C190 3_565 H1911 . C191 . 45.0 no
H1902 3_565 H1913 . C190 3_565 62.5 no
H1902 3_565 H1913 . C191 . 17.8 no
C190 3_565 H1913 . C191 . 47.7 no
H4613 3_555 H4602 . C460 . 93.1 no
C470 3_555 H4701 . C470 . 22.9 no
C470 3_555 H4701 . H4701 3_555 67.8 no
C470 . H4701 . H4701 3_555 90.7 no
H4703 3_555 H4702 . C470 . 48.4 no
H4703 3_555 H4702 . C470 3_555 40.7 no
C470 . H4702 . C470 3_555 8.2 no
H4702 3_555 H4703 . C470 . 115.4 no
H4702 3_555 H4703 . C470 3_555 93.3 no
C470 . H4703 . C470 3_555 22.5 no
C460 3_555 H4613 . H4602 3_555 59.7 no
C460 3_555 H4613 . C461 . 88.1 no
H4602 3_555 H4613 . C461 . 139.2 no
C380 3_555 H3702 . H3803 3_555 60.8 no
C380 3_555 H3702 . C370 . 91.6 no
H3803 3_555 H3702 . C370 . 147.4 no
C370 3_555 H3703 . C370 . 68.4 no
H3813 3_555 H3802 . C380 . 106.9 no
H3702 3_555 H3803 . C380 . 86.4 no
C380 3_555 H3813 . H3802 3_555 49.2 no
C380 3_555 H3813 . C381 . 86.5 no
H3802 3_555 H3813 . C381 . 135.1 no

loop_
_geom_bond_atom_site_label_1
_geom_bond_site_symmetry_1
_geom_bond_atom_site_label_2
_geom_bond_site_symmetry_2
_geom_bond_distance
_geom_bond_publ_flag
C10 . C11 . 1.508(5) yes
C10 . C12 . 1.518(5) yes
C10 . O1 . 1.439(3) yes
C10 . H101 . 0.995 no
C11 . H111 . 0.969 no
C11 . H112 . 0.964 no
C11 . H113 . 0.964 no
C12 . H121 . 0.963 no
C12 . H123 . 0.969 no
C12 . H122 . 0.976 no
C16 . C17 . 1.526 yes
C16 . O4 . 1.269 yes
C16 . O5 . 1.260 yes
C17 . C180 3_565 1.549 yes
C17 . C190 3_565 1.472 yes
C17 . C191 3_565 1.694 yes
C17 . C180 . 1.549 yes
C17 . C190 . 1.472 yes
C17 . C191 . 1.694 yes
C20 . C21 . 1.465(8) yes
C20 . C22 . 1.499(7) yes
C20 . O3 . 1.407(4) yes
C20 . H201 . 1.006 no
C21 . H211 . 0.977 no
C21 . H212 . 0.976 no
C21 . H213 . 0.975 no
C22 . H221 . 0.957 no
C22 . H223 . 0.976 no
C22 . H222 . 0.952 no
C23 . C24 3_565 1.495(7) yes
C23 . C24 . 1.495(7) yes
C23 . O2 . 1.436(5) yes
C23 . H231 . 0.996 no
C24 . H241 . 0.975 no
C24 . H242 . 0.965 no
C24 . H243 . 0.969 no
C25 . C26 . 1.526 yes
C25 . O7 . 1.284 yes
C25 . O8 . 1.240 yes
C26 . C28 3_565 1.525(6) yes
C26 . C27 . 1.512(6) yes
C26 . C28 . 1.525(6) yes
C27 . H273 3_565 0.950 no
C27 . H272 3_565 0.950 no
C27 . H271 . 0.950 no
C27 . H272 . 0.950 no
C27 . H273 . 0.950 no
C28 . H282 . 0.958 no
C28 . H283 . 0.952 no
C28 . H281 . 0.954 no
C29 . C30 . 1.498(7) yes
C29 . C31 . 1.456(8) yes
C29 . O9 . 1.448(4) yes
C29 . H291 . 1.023 no
C30 . H301 . 0.974 no
C30 . H302 . 0.957 no
C30 . H303 . 0.973 no
C31 . H312 . 0.989 no
C31 . H313 . 0.981 no
C31 . H311 . 0.990 no
C35 . C36 . 1.539 yes
C35 . O12 . 1.250 yes
C35 . O13 . 1.256 yes
C36 . C381 3_555 1.593 yes
C36 . C370 3_555 1.455 yes
C36 . C380 3_555 1.695 yes
C36 . C370 . 1.455 yes
C36 . C380 . 1.695 yes
C36 . C381 . 1.593 yes
C42 . C43 3_555 1.496(8) yes
C42 . C43 . 1.496(8) yes
C42 . O10 . 1.421(6) yes
C42 . H421 . 0.786 no
C43 . H432 . 0.969 no
C43 . H431 . 0.963 no
C43 . H433 . 0.973 no
C44 . C45 . 1.527 yes
C44 . O15 . 1.249 yes
C44 . O16 . 1.238 yes
C45 . C461 3_555 1.565 yes
C45 . C470 3_555 1.453 yes
C45 . C460 3_555 1.670 yes
C45 . C460 . 1.670 yes
C45 . C461 . 1.565 yes
C45 . C470 . 1.453 yes
O1 . Ti1 . 2.036 yes
O1 . Ti2 . 2.048 yes
O2 . Ti1 . 2.043 yes
O3 . Ti1 . 1.795 yes
O4 . Ti1 . 2.024 yes
O5 . Ti2 . 2.091 yes
O6 . Ti2 . 1.798 yes
O6 . C131 . 1.407(4) yes
O6 . Ti2 . 1.798 yes
O6 . C130 . 1.402(4) yes
O7 . Ti2 . 1.987 yes
O9 . Ti3 . 2.039 yes
O9 . Ti4 . 2.021 yes
O10 . Ti4 . 2.052 yes
O11 . Ti4 . 1.798 yes
O11 . C390 . 1.396(5) yes
O11 . Ti4 . 1.798 yes
O11 . C391 . 1.410(5) yes
O12 . Ti4 . 2.045 yes
O13 . Ti3 . 2.071 yes
O14 . Ti3 . 1.787 yes
O14 . C321 . 1.434(6) yes
O14 . Ti3 . 1.787 yes
O14 . C320 . 1.410(4) yes
O15 . Ti3 . 1.968 yes
Ti1 . Ti2 . 3.238 yes
C130 . C150 . 1.504(5) yes
C130 . C140 . 1.518(5) yes
C130 . H1301 . 0.991 no
C131 . C151 . 1.521(6) yes
C131 . C141 . 1.495(6) yes
C131 . H1311 . 0.980 no
C150 . H1501 . 0.966 no
C150 . H1503 . 0.961 no
C150 . H1502 . 0.952 no
C151 . H1511 . 0.964 no
C151 . H1512 . 0.963 no
C151 . H1513 . 0.965 no
C140 . H1402 . 0.964 no
C140 . H1401 . 0.962 no
C140 . H1403 . 0.964 no
C141 . H1412 . 0.960 no
C141 . H1411 . 0.962 no
C141 . H1413 . 0.956 no
C320 . C330 . 1.469(6) yes
C320 . C340 . 1.497(6) yes
C320 . H3201 . 0.988 no
C321 . C331 . 1.490(7) yes
C321 . C341 . 1.472(7) yes
C321 . H3211 . 0.980 no
C330 . H3302 . 0.964 no
C330 . H3303 . 0.959 no
C330 . H3301 . 0.941 no
C331 . H3311 . 0.967 no
C331 . H3312 . 0.973 no
C331 . H3313 . 0.964 no
C340 . H3402 . 0.969 no
C340 . H3403 . 0.973 no
C340 . H3401 . 0.967 no
C341 . H3413 . 0.967 no
C341 . H3412 . 0.966 no
C341 . H3411 . 0.966 no
C390 . C411 . 1.503(6) yes
C390 . C401 . 1.508(6) yes
C390 . H3901 . 0.978 no
C391 . C410 . 1.506(6) yes
C391 . C400 . 1.506(6) yes
C391 . H3911 . 0.987 no
C410 . H4102 . 0.972 no
C410 . H4101 . 0.957 no
C410 . H4103 . 0.963 no
C411 . H4112 . 0.962 no
C411 . H4111 . 0.967 no
C411 . H4113 . 0.964 no
C400 . H4003 . 0.969 no
C400 . H4002 . 0.967 no
C400 . H4001 . 0.966 no
C401 . H4013 . 0.970 no
C401 . H4012 . 0.968 no
C401 . H4011 . 0.964 no
C370 . C380 3_555 1.463 yes
C370 . C370 3_555 1.075 yes
C370 . H3701 . 0.950 no
C370 . H3702 . 0.950 no
C370 . H3703 . 0.957 no
C380 . H3702 3_555 1.086 no
C380 . C381 3_555 1.486 yes
C380 . H3813 3_555 1.201 no
C380 . H3801 . 0.950 no
C380 . H3802 . 0.950 no
C380 . H3803 . 0.950 no
C381 . H3811 . 0.950 no
C381 . H3812 . 0.950 no
C381 . H3813 . 0.950 no
C460 . H4613 3_555 1.099 no
C460 . C461 3_555 1.428 yes
C460 . C470 3_555 1.862 yes
C460 . H4601 . 0.950 no
C460 . H4602 . 0.950 no
C460 . H4603 . 0.950 no
C461 . H4611 . 0.950 no
C461 . H4612 . 0.950 no
C461 . H4613 . 0.950 no
C180 . H1801 3_565 1.000 no
C180 . H1802 3_565 1.233 no
C180 . H1803 3_565 0.739 no
C180 . H1801 . 0.950 no
C180 . H1802 . 0.950 no
C180 . H1803 . 0.950 no
C190 . H1911 3_565 1.130 no
C190 . H1913 3_565 1.049 no
C190 . C191 3_565 0.813 yes
C190 . H1901 . 0.950 no
C190 . H1902 . 0.950 no
C190 . H1903 . 0.950 no
C191 . H1911 . 0.950 no
C191 . H1912 . 0.950 no
C191 . H1913 . 0.950 no
C470 . H4701 3_555 1.026 no
C470 . H4702 3_555 1.316 no
C470 . H4703 3_555 0.711 no
C470 . H4701 . 0.950 no
C470 . H4702 . 0.950 no
C470 . H4703 . 0.950 no
H1802 . H1803 3_565 0.448 no
H1902 . H1913 3_565 0.677 no
H4602 . H4613 3_555 0.503 no
H4701 . H4701 3_555 0.377 no
H4702 . H4703 3_555 0.589 no
H3702 . H3803 3_555 0.589 no
H3802 . H3813 3_555 0.509 no

loop_
_geom_hbond_atom_site_label_D
_geom_hbond_site_symmetry_D
_geom_hbond_atom_site_label_H
_geom_hbond_site_symmetry_H
_geom_hbond_atom_site_label_A
_geom_hbond_site_symmetry_A
_geom_hbond_angle_DHA
_geom_hbond_distance_DH
_geom_hbond_distance_HA
_geom_hbond_distance_DA
_geom_hbond_publ_flag
C12 . H123 . O6 3_565 135 0.97 2.46 3.226(10) yes
C31 . H311 . O14 . 128 0.99 2.60 3.302(10) yes
C131 . H1311 . C131 3_565 135 0.98 2.35 3.128(10) yes
C341 . H3402 . C151 3_555 159 1.17 2.51 3.624(10) yes
C391 . H3911 . C391 3_555 136 0.99 2.42 3.200(10) yes
C191 . H1912 . C31 7_456 144 0.95 2.56 3.372(10) yes
